data_4325861
loop_
_publ_author_name
'Samit Majumder'
'Sohini Sarkar'
'Sujit Sasmal'
'E. Carolina Sa\~nudo'
'Sasankasekhar Mohanta'

_publ_section_title
;
 Heterobridged Dinuclear, Tetranuclear, Dinuclear-Based 1-D, and
 Heptanuclear-Based 1-D Complexes of Copper(II) Derived from a
 Dinucleating Ligand: Syntheses, Structures, Magnetochemistry,
 Spectroscopy, and Catecholase Activity
;
_journal_name_full 'Inorganic Chemistry'
_journal_page_first 7540
_journal_page_last 7554
_journal_paper_doi 10.1021/ic200409d
_journal_volume 50
_journal_year 2011
_chemical_formula_sum 'C24 H27 Cu2 N7 O11'
_chemical_formula_weight 716.61
_chemical_name_systematic
;
 ?
;
_space_group_IT_number 2
_symmetry_cell_setting triclinic
_symmetry_space_group_name_Hall '-P 1'
_symmetry_space_group_name_H-M 'P -1'
_atom_sites_solution_hydrogens geom
_atom_sites_solution_primary direct
_atom_sites_solution_secondary difmap
_audit_creation_method SHELXL-97
_cell_angle_alpha 94.846(12)
_cell_angle_beta 104.436(11)
_cell_angle_gamma 105.468(11)
_cell_formula_units_Z 2
_cell_length_a 10.169(5)
_cell_length_b 11.127(5)
_cell_length_c 13.182(6)
_cell_measurement_temperature 293(2)
_cell_volume 1373.8(11)
_computing_cell_refinement 'Bruker SMART'
_computing_data_collection 'Bruker SMART'
_computing_data_reduction 'Bruker SAINT'
_computing_molecular_graphics 'Bruker SHELXTL'
_computing_publication_material 'Bruker SHELXTL'
_computing_structure_refinement 'SHELXL-97 (Sheldrick, 1997)'
_computing_structure_solution 'SHELXS-97 (Sheldrick, 1990)'
_diffrn_ambient_temperature 293(2)
_diffrn_measured_fraction_theta_full 0.984
_diffrn_measured_fraction_theta_max 0.984
_diffrn_measurement_device_type 'CCD area detector'
_diffrn_measurement_method '\p and \w scans'
_diffrn_radiation_monochromator graphite
_diffrn_radiation_source 'fine-focus sealed tube'
_diffrn_radiation_type MoK\a
_diffrn_radiation_wavelength 0.71073
_diffrn_reflns_av_R_equivalents 0.0583
_diffrn_reflns_av_sigmaI/netI 0.0660
_diffrn_reflns_limit_h_max 12
_diffrn_reflns_limit_h_min -12
_diffrn_reflns_limit_k_max 13
_diffrn_reflns_limit_k_min -13
_diffrn_reflns_limit_l_max 16
_diffrn_reflns_limit_l_min -16
_diffrn_reflns_number 17262
_diffrn_reflns_theta_full 26.29
_diffrn_reflns_theta_max 26.29
_diffrn_reflns_theta_min 1.62
_diffrn_standards_decay_% <1
_exptl_absorpt_coefficient_mu 1.623
_exptl_absorpt_correction_T_max 0.7588
_exptl_absorpt_correction_T_min 0.6871
_exptl_absorpt_correction_type multi-scan
_exptl_absorpt_process_details 'SADABS (Sheldrick, 1996)'
_exptl_crystal_colour deepgreen
_exptl_crystal_density_diffrn 1.732
_exptl_crystal_description Square
_exptl_crystal_F_000 732
_exptl_crystal_size_max 0.25
_exptl_crystal_size_mid 0.20
_exptl_crystal_size_min 0.18
_refine_diff_density_max 0.675
_refine_diff_density_min -0.654
_refine_diff_density_rms 0.115
_refine_ls_extinction_method none
_refine_ls_goodness_of_fit_ref 0.907
_refine_ls_hydrogen_treatment mixed
_refine_ls_matrix_type full
_refine_ls_number_parameters 505
_refine_ls_number_reflns 5485
_refine_ls_number_restraints 0
_refine_ls_restrained_S_all 0.907
_refine_ls_R_factor_all 0.0677
_refine_ls_R_factor_gt 0.0438
_refine_ls_shift/su_max 0.001
_refine_ls_shift/su_mean 0.000
_refine_ls_structure_factor_coef Fsqd
_refine_ls_weighting_details 'calc w=1/[\s^2^(Fo^2^)+(0.1000P)^2^+0.1640P] where P=(Fo^2^+2Fc^2^)/3'
_refine_ls_weighting_scheme calc
_refine_ls_wR_factor_gt 0.1235
_refine_ls_wR_factor_ref 0.1399
_reflns_number_gt 4031
_reflns_number_total 5485
_reflns_threshold_expression >2sigma(I)
_cod_data_source_file ic200409d_si_002_1.cif
_cod_data_source_block 1
_cod_database_code 4325861

loop_
_symmetry_equiv_pos_as_xyz
'x, y, z'
'-x, -y, -z'

loop_
_atom_site_label
_atom_site_type_symbol
_atom_site_fract_x
_atom_site_fract_y
_atom_site_fract_z
_atom_site_U_iso_or_equiv
_atom_site_adp_type
_atom_site_occupancy
_atom_site_symmetry_multiplicity
_atom_site_calc_flag
C1 C 0.0096(4) 0.2546(4) 0.9950(3) 0.0149(8) Uani 1 1 d
C2 C 0.0882(4) 0.1882(4) 1.0619(3) 0.0170(8) Uani 1 1 d
C3 C 0.0775(4) 0.1828(4) 1.1661(3) 0.0188(9) Uani 1 1 d
C4 C -0.0071(4) 0.2412(4) 1.2081(3) 0.0198(9) Uani 1 1 d
C5 C -0.0837(4) 0.3059(4) 1.1421(3) 0.0179(9) Uani 1 1 d
C6 C -0.0768(4) 0.3145(4) 1.0380(3) 0.0182(9) Uani 1 1 d
C7 C -0.0120(5) 0.2361(5) 1.3220(4) 0.0242(10) Uani 1 1 d
C8 C 0.1246(6) 0.3231(5) 1.4008(4) 0.0301(11) Uani 1 1 d
C9 C -0.1583(4) 0.3888(4) 0.9805(3) 0.0175(9) Uani 1 1 d
C10 C 0.1803(4) 0.1222(4) 1.0293(3) 0.0172(8) Uani 1 1 d
C11 C -0.2685(5) 0.4801(4) 0.8390(4) 0.0194(9) Uani 1 1 d
C12 C -0.4012(5) 0.3960(4) 0.7543(4) 0.0194(9) Uani 1 1 d
C13 C -0.3761(4) 0.3609(4) 0.6500(3) 0.0181(9) Uani 1 1 d
C14 C -0.4734(5) 0.3599(4) 0.5537(4) 0.0235(10) Uani 1 1 d
C15 C -0.4465(5) 0.3317(4) 0.4586(4) 0.0251(10) Uani 1 1 d
C16 C -0.3203(5) 0.3040(4) 0.4594(3) 0.0227(9) Uani 1 1 d
C17 C -0.2282(5) 0.3033(4) 0.5571(3) 0.0215(9) Uani 1 1 d
C18 C 0.3058(5) 0.0365(4) 0.9286(4) 0.0207(9) Uani 1 1 d
C19 C 0.4096(5) 0.0924(4) 0.8659(3) 0.0198(9) Uani 1 1 d
C20 C 0.3368(4) 0.0821(4) 0.7498(3) 0.0171(8) Uani 1 1 d
C21 C 0.3783(5) 0.0219(4) 0.6723(4) 0.0219(9) Uani 1 1 d
C22 C 0.3109(5) 0.0160(4) 0.5668(4) 0.0220(9) Uani 1 1 d
C23 C 0.1988(5) 0.0674(4) 0.5392(4) 0.0229(9) Uani 1 1 d
C24 C 0.1596(5) 0.1233(4) 0.6195(3) 0.0199(9) Uani 1 1 d
Cu1 Cu -0.12566(5) 0.29684(5) 0.78080(4) 0.01667(16) Uani 1 1 d
Cu2 Cu 0.16440(5) 0.22312(4) 0.83301(4) 0.01523(15) Uani 1 1 d
H3 H 0.133(4) 0.142(4) 1.212(3) 0.003(9) Uiso 1 1 d
H5 H -0.140(5) 0.343(4) 1.162(4) 0.025(13) Uiso 1 1 d
H9 H -0.192(5) 0.433(4) 1.020(4) 0.022(12) Uiso 1 1 d
H10 H 0.221(5) 0.082(4) 1.078(4) 0.021(12) Uiso 1 1 d
H14 H -0.559(5) 0.373(4) 0.552(3) 0.023(12) Uiso 1 1 d
H15 H -0.513(6) 0.343(5) 0.392(4) 0.040(14) Uiso 1 1 d
H16 H -0.297(5) 0.284(4) 0.398(4) 0.019(11) Uiso 1 1 d
H17 H -0.147(4) 0.279(4) 0.557(3) 0.005(10) Uiso 1 1 d
H21 H 0.452(5) -0.008(4) 0.692(3) 0.018(11) Uiso 1 1 d
H22 H 0.340(5) -0.016(4) 0.521(4) 0.019(12) Uiso 1 1 d
H23 H 0.138(5) 0.059(5) 0.466(4) 0.031(13) Uiso 1 1 d
H24 H 0.099(5) 0.171(5) 0.609(4) 0.031(14) Uiso 1 1 d
H25 H 0.418(5) 0.368(4) 0.978(4) 0.029(13) Uiso 1 1 d
H26 H 0.367(5) 0.444(5) 0.904(4) 0.029(15) Uiso 1 1 d
H7A H -0.027(5) 0.147(5) 1.336(4) 0.026(12) Uiso 1 1 d
H8A H 0.128(5) 0.317(4) 1.476(4) 0.024(12) Uiso 1 1 d
H11A H -0.292(5) 0.527(5) 0.896(4) 0.041(15) Uiso 1 1 d
H12A H -0.439(4) 0.326(4) 0.786(3) 0.009(10) Uiso 1 1 d
H18A H 0.352(4) 0.026(4) 0.994(3) 0.012(11) Uiso 1 1 d
H19A H 0.464(6) 0.176(5) 0.900(4) 0.041(15) Uiso 1 1 d
H7B H -0.100(5) 0.245(4) 1.325(3) 0.011(10) Uiso 1 1 d
H8B H 0.212(5) 0.314(4) 1.393(4) 0.024(12) Uiso 1 1 d
H11B H -0.221(5) 0.547(5) 0.810(4) 0.029(13) Uiso 1 1 d
H12B H -0.467(6) 0.418(5) 0.743(4) 0.037(16) Uiso 1 1 d
H18B H 0.246(4) -0.044(4) 0.896(3) 0.011(10) Uiso 1 1 d
H19B H 0.472(5) 0.044(5) 0.877(4) 0.036(14) Uiso 1 1 d
H8C H 0.134(5) 0.408(5) 1.387(4) 0.034(14) Uiso 1 1 d
N1 N -0.1770(3) 0.4008(3) 0.8814(3) 0.0155(7) Uani 1 1 d
N2 N -0.2547(4) 0.3289(3) 0.6514(3) 0.0166(7) Uani 1 1 d
N3 N 0.2285(3) 0.1342(3) 0.7245(3) 0.0173(7) Uani 1 1 d
N4 N 0.2132(3) 0.1170(3) 0.9409(3) 0.0163(7) Uani 1 1 d
N5 N 0.1532(4) 0.4219(3) 0.6941(3) 0.0179(7) Uani 1 1 d
N6 N -0.2501(4) 0.0464(3) 0.7258(3) 0.0190(8) Uani 1 1 d
N7 N 0.4660(4) 0.7047(3) 0.8482(3) 0.0198(8) Uani 1 1 d
O1 O 0.0197(3) 0.2631(3) 0.8966(2) 0.0187(6) Uani 1 1 d
O2 O 0.0811(3) 0.3304(3) 0.7336(2) 0.0185(6) Uani 1 1 d
O3 O 0.2771(3) 0.4290(3) 0.6970(3) 0.0297(8) Uani 1 1 d
O4 O 0.0906(3) 0.4952(3) 0.6554(3) 0.0317(8) Uani 1 1 d
O5 O -0.1489(3) 0.1208(3) 0.6968(2) 0.0193(6) Uani 1 1 d
O6 O -0.3060(3) -0.0634(3) 0.6784(2) 0.0259(7) Uani 1 1 d
O7 O -0.2882(3) 0.0910(3) 0.8004(2) 0.0260(7) Uani 1 1 d
O8 O 0.3457(3) 0.3834(3) 0.9246(3) 0.0264(7) Uani 1 1 d
O9 O 0.4282(3) 0.6441(3) 0.9210(2) 0.0243(7) Uani 1 1 d
O10 O 0.5630(3) 0.6842(3) 0.8146(2) 0.0294(7) Uani 1 1 d
O11 O 0.4066(4) 0.7835(3) 0.8162(3) 0.0355(8) Uani 1 1 d

loop_
_atom_site_aniso_label
_atom_site_aniso_U_11
_atom_site_aniso_U_22
_atom_site_aniso_U_33
_atom_site_aniso_U_23
_atom_site_aniso_U_13
_atom_site_aniso_U_12
C1 0.0128(19) 0.015(2) 0.0127(19) 0.0023(16) 0.0010(15) -0.0003(16)
C2 0.016(2) 0.015(2) 0.016(2) 0.0042(16) 0.0033(16) -0.0010(16)
C3 0.018(2) 0.019(2) 0.018(2) 0.0090(17) 0.0017(17) 0.0035(18)
C4 0.016(2) 0.023(2) 0.018(2) 0.0062(17) 0.0052(17) 0.0017(18)
C5 0.013(2) 0.015(2) 0.023(2) -0.0002(17) 0.0059(17) 0.0022(17)
C6 0.014(2) 0.017(2) 0.024(2) 0.0061(17) 0.0056(17) 0.0051(17)
C7 0.025(2) 0.029(3) 0.024(2) 0.013(2) 0.0130(19) 0.010(2)
C8 0.036(3) 0.029(3) 0.024(3) 0.009(2) 0.008(2) 0.009(2)
C9 0.012(2) 0.015(2) 0.025(2) -0.0002(17) 0.0049(17) 0.0035(17)
C10 0.013(2) 0.013(2) 0.021(2) 0.0054(17) -0.0011(17) 0.0012(16)
C11 0.021(2) 0.018(2) 0.023(2) 0.0067(18) 0.0062(18) 0.0114(18)
C12 0.013(2) 0.023(2) 0.026(2) 0.0091(19) 0.0076(18) 0.0082(19)
C13 0.015(2) 0.0114(19) 0.027(2) 0.0062(17) 0.0057(17) 0.0024(16)
C14 0.019(2) 0.026(2) 0.027(2) 0.0077(19) 0.0049(19) 0.0093(19)
C15 0.028(2) 0.019(2) 0.024(2) 0.0052(18) -0.0009(19) 0.0079(19)
C16 0.030(2) 0.024(2) 0.015(2) 0.0028(18) 0.0084(19) 0.009(2)
C17 0.023(2) 0.022(2) 0.019(2) 0.0032(18) 0.0032(18) 0.0086(19)
C18 0.027(2) 0.013(2) 0.025(2) 0.0069(18) 0.007(2) 0.0094(19)
C19 0.018(2) 0.021(2) 0.021(2) 0.0029(18) 0.0027(17) 0.0083(19)
C20 0.016(2) 0.0107(19) 0.021(2) 0.0003(16) 0.0017(17) 0.0029(16)
C21 0.017(2) 0.016(2) 0.034(3) 0.0055(19) 0.0086(19) 0.0052(18)
C22 0.027(2) 0.016(2) 0.022(2) -0.0012(18) 0.0101(19) 0.0043(19)
C23 0.024(2) 0.018(2) 0.024(2) 0.0021(18) 0.0021(19) 0.0061(18)
C24 0.020(2) 0.016(2) 0.024(2) 0.0040(17) 0.0041(18) 0.0078(18)
Cu1 0.0174(3) 0.0176(3) 0.0167(3) 0.0034(2) 0.0041(2) 0.0084(2)
Cu2 0.0156(3) 0.0139(3) 0.0175(3) 0.0045(2) 0.0047(2) 0.0059(2)
N1 0.0147(17) 0.0156(17) 0.0144(17) 0.0024(13) 0.0029(14) 0.0026(14)
N2 0.0176(18) 0.0182(18) 0.0147(17) 0.0034(14) 0.0039(14) 0.0068(14)
N3 0.0136(17) 0.0151(18) 0.0208(18) 0.0024(14) 0.0014(14) 0.0034(14)
N4 0.0151(17) 0.0111(17) 0.0202(18) 0.0025(14) 0.0023(14) 0.0023(14)
N5 0.0174(18) 0.0187(18) 0.0157(17) 0.0013(14) 0.0034(14) 0.0041(15)
N6 0.0176(18) 0.0166(19) 0.0216(19) 0.0075(15) 0.0009(15) 0.0059(15)
N7 0.0171(18) 0.0195(19) 0.0205(18) 0.0061(15) 0.0025(15) 0.0035(15)
O1 0.0184(15) 0.0217(16) 0.0194(15) 0.0085(12) 0.0081(12) 0.0075(12)
O2 0.0157(14) 0.0198(15) 0.0239(16) 0.0116(12) 0.0087(12) 0.0062(12)
O3 0.0168(16) 0.0349(19) 0.0381(19) 0.0142(15) 0.0101(14) 0.0041(14)
O4 0.0317(18) 0.0236(17) 0.044(2) 0.0184(15) 0.0107(16) 0.0110(15)
O5 0.0186(15) 0.0179(15) 0.0220(15) 0.0058(12) 0.0084(12) 0.0030(12)
O6 0.0293(17) 0.0129(16) 0.0302(17) 0.0011(13) 0.0037(14) 0.0027(13)
O7 0.0237(16) 0.0278(17) 0.0300(17) 0.0034(14) 0.0143(14) 0.0073(14)
O8 0.0250(18) 0.0166(17) 0.0279(18) 0.0070(14) -0.0028(14) -0.0015(14)
O9 0.0237(16) 0.0245(17) 0.0253(16) 0.0104(13) 0.0069(13) 0.0059(13)
O10 0.0265(17) 0.0340(19) 0.0309(18) 0.0075(15) 0.0115(14) 0.0104(15)
O11 0.037(2) 0.034(2) 0.047(2) 0.0219(17) 0.0179(17) 0.0209(17)

loop_
_atom_type_symbol
_atom_type_description
_atom_type_scat_dispersion_real
_atom_type_scat_dispersion_imag
_atom_type_scat_source
C C 0.0033 0.0016 'International Tables Vol C Tables 4.2.6.8 and 6.1.1.4'
H H 0.0000 0.0000 'International Tables Vol C Tables 4.2.6.8 and 6.1.1.4'
N N 0.0061 0.0033 'International Tables Vol C Tables 4.2.6.8 and 6.1.1.4'
O O 0.0106 0.0060 'International Tables Vol C Tables 4.2.6.8 and 6.1.1.4'
Cu Cu 0.3201 1.2651 'International Tables Vol C Tables 4.2.6.8 and 6.1.1.4'

loop_
_geom_angle_atom_site_label_1
_geom_angle_atom_site_label_2
_geom_angle_atom_site_label_3
_geom_angle
O1 C1 C2 121.1(3)
O1 C1 C6 121.2(3)
C2 C1 C6 117.6(4)
C3 C2 C1 119.9(4)
C3 C2 C10 116.1(4)
C1 C2 C10 124.0(4)
C4 C3 C2 122.5(4)
C3 C4 C5 117.3(4)
C3 C4 C7 120.7(4)
C5 C4 C7 122.0(4)
C4 C5 C6 122.6(4)
C5 C6 C1 120.1(4)
C5 C6 C9 116.2(4)
C1 C6 C9 123.6(4)
C4 C7 C8 111.3(4)
N1 C9 C6 126.7(4)
N4 C10 C2 128.5(4)
N1 C11 C12 108.8(3)
C13 C12 C11 114.3(4)
N2 C13 C14 120.5(4)
N2 C13 C12 118.0(4)
C14 C13 C12 121.5(4)
C15 C14 C13 120.8(4)
C14 C15 C16 119.1(4)
C17 C16 C15 118.2(4)
N2 C17 C16 123.4(4)
N4 C18 C19 111.8(3)
C20 C19 C18 112.6(4)
N3 C20 C21 121.6(4)
N3 C20 C19 117.0(4)
C21 C20 C19 121.3(4)
C22 C21 C20 119.7(4)
C21 C22 C23 119.5(4)
C24 C23 C22 118.2(4)
N3 C24 C23 123.1(4)
N1 Cu1 O1 91.30(13)
N1 Cu1 N2 95.49(14)
O1 Cu1 N2 172.07(12)
N1 Cu1 O5 150.80(13)
O1 Cu1 O5 87.78(12)
N2 Cu1 O5 88.29(13)
N1 Cu1 O2 129.85(12)
O1 Cu1 O2 71.42(11)
N2 Cu1 O2 100.97(13)
O5 Cu1 O2 77.20(11)
N1 Cu1 Cu2 123.86(10)
O1 Cu1 Cu2 36.53(8)
N2 Cu1 Cu2 135.58(10)
O5 Cu1 Cu2 67.77(8)
O2 Cu1 Cu2 39.15(7)
N4 Cu2 O1 92.02(13)
N4 Cu2 N3 94.10(14)
O1 Cu2 N3 154.39(13)
N4 Cu2 O2 168.73(12)
O1 Cu2 O2 76.98(11)
N3 Cu2 O2 94.86(13)
N4 Cu2 O8 90.38(14)
O1 Cu2 O8 97.09(13)
N3 Cu2 O8 107.69(14)
O2 Cu2 O8 93.41(13)
N4 Cu2 Cu1 123.47(10)
O1 Cu2 Cu1 36.28(8)
N3 Cu2 Cu1 123.84(10)
O2 Cu2 Cu1 45.35(8)
O8 Cu2 Cu1 111.59(10)
C9 N1 C11 117.1(3)
C9 N1 Cu1 123.6(3)
C11 N1 Cu1 118.1(3)
C17 N2 C13 118.0(3)
C17 N2 Cu1 117.3(3)
C13 N2 Cu1 124.2(3)
C20 N3 C24 117.7(3)
C20 N3 Cu2 123.4(3)
C24 N3 Cu2 118.9(3)
C10 N4 C18 116.2(3)
C10 N4 Cu2 123.1(3)
C18 N4 Cu2 120.3(3)
O4 N5 O3 124.1(4)
O4 N5 O2 117.0(3)
O3 N5 O2 118.9(3)
O6 N6 O7 123.1(4)
O6 N6 O5 119.2(3)
O7 N6 O5 117.7(3)
O11 N7 O10 122.0(4)
O11 N7 O9 118.9(3)
O10 N7 O9 119.0(3)
C1 O1 Cu1 124.7(2)
C1 O1 Cu2 127.6(2)
Cu1 O1 Cu2 107.19(13)
N5 O2 Cu2 126.1(2)
N5 O2 Cu1 133.3(2)
Cu2 O2 Cu1 95.50(11)
N6 O5 Cu1 102.2(2)

loop_
_geom_bond_atom_site_label_1
_geom_bond_atom_site_label_2
_geom_bond_distance
C1 O1 1.336(5)
C1 C2 1.426(5)
C1 C6 1.427(5)
C2 C3 1.409(6)
C2 C10 1.455(6)
C3 C4 1.394(6)
C4 C5 1.396(6)
C4 C7 1.520(6)
C5 C6 1.401(6)
C6 C9 1.450(5)
C7 C8 1.529(7)
C9 N1 1.296(5)
C10 N4 1.291(5)
C11 N1 1.489(5)
C11 C12 1.531(6)
C12 C13 1.498(6)
C13 N2 1.370(5)
C13 C14 1.399(6)
C14 C15 1.376(6)
C15 C16 1.394(6)
C16 C17 1.392(6)
C17 N2 1.359(5)
C18 N4 1.489(5)
C18 C19 1.535(6)
C19 C20 1.505(6)
C20 N3 1.359(5)
C20 C21 1.387(6)
C21 C22 1.376(6)
C22 C23 1.391(6)
C23 C24 1.377(6)
C24 N3 1.365(5)
Cu1 N1 1.944(3)
Cu1 O1 1.980(3)
Cu1 N2 1.999(3)
Cu1 O5 2.091(3)
Cu1 O2 2.285(3)
Cu1 Cu2 3.1969(14)
Cu2 N4 1.977(3)
Cu2 O1 1.992(3)
Cu2 N3 2.005(3)
Cu2 O2 2.028(3)
Cu2 O8 2.193(3)
N5 O4 1.230(4)
N5 O3 1.232(4)
N5 O2 1.314(4)
N6 O6 1.238(4)
N6 O7 1.254(4)
N6 O5 1.299(4)
N7 O11 1.237(4)
N7 O10 1.242(4)
N7 O9 1.296(4)
